data_7122108
loop_
_publ_author_name
'Vasseur, Alexandre'
'Membrat, Romain'
'Palpacelli, Davide'
'Giorgi, Michel'
'Nuel, Didier'
'Giordano, Laurent'
'Martinez, Alexandre'

_publ_section_title
;
 Synthesis of chiral supramolecular bisphosphinite palladacycles through
 hydrogen transfer-promoted self-assembly process.
;
_journal_issue 72
_journal_name_full 'Chemical communications (Cambridge, England)'
_journal_page_first 10132
_journal_page_last 10135
_journal_paper_doi 10.1039/c8cc06283h
_journal_volume 54
_journal_year 2018
_chemical_absolute_configuration ad
_chemical_formula_moiety 'C48 H62 O8 P4 Pd2'
_chemical_formula_sum 'C48 H62 O8 P4 Pd2'
_chemical_formula_weight 1103.65
_space_group_crystal_system monoclinic
_space_group_IT_number 4
_space_group_name_Hall 'P 2yb'
_space_group_name_H-M_alt 'P 1 21 1'
_symmetry_space_group_name_Hall 'P 2yb'
_symmetry_space_group_name_H-M 'P 1 21 1'
_atom_sites_solution_hydrogens mixed
_atom_sites_solution_primary dual
_audit_creation_date 2017-11-07
_audit_creation_method
;
Olex2 1.2
(compiled 2017.08.10 svn.r3461 for OlexSys, GUI svn.r5381)
;
_audit_update_record
;
2018-04-13 deposited with the CCDC.
2018-08-06 downloaded from the CCDC.
;
_cell_angle_alpha 90
_cell_angle_beta 93.230(2)
_cell_angle_gamma 90
_cell_formula_units_Z 2
_cell_length_a 8.3653(2)
_cell_length_b 35.4662(5)
_cell_length_c 10.0227(2)
_cell_measurement_reflns_used 21320
_cell_measurement_temperature 293
_cell_measurement_theta_max 26.1330
_cell_measurement_theta_min 3.3330
_cell_volume 2968.86(10)
_computing_cell_refinement 'CrysAlisPro 1.171.39.18b (Rigaku OD, 2015)'
_computing_data_collection 'CrysAlisPro 1.171.39.18b (Rigaku OD, 2015)'
_computing_data_reduction 'CrysAlisPro 1.171.39.18b (Rigaku OD, 2015)'
_computing_molecular_graphics 'Olex2 (Dolomanov et al., 2009)'
_computing_publication_material 'Olex2 (Dolomanov et al., 2009)'
_computing_structure_refinement 'ShelXL (Sheldrick, 2015)'
_computing_structure_solution 'ShelXT (Sheldrick, 2015)'
_diffrn_ambient_temperature 293
_diffrn_detector 'CCD plate'
_diffrn_detector_area_resol_mean 10.6095
_diffrn_detector_type AtlasS2
_diffrn_measured_fraction_theta_full 0.998
_diffrn_measured_fraction_theta_max 0.934
_diffrn_measurement_details
;
List of Runs (angles in degrees, time in seconds):

  # Type    Start    End  Width  t~exp~   \w     \q     \k     \f   Frames
#--------------------------------------------------------------------------
  1  \w     35.00 115.00   0.50   20.00    --   15.99 178.00  60.00  160
  2  \w    -25.00 112.00   0.50   20.00    --   15.99  77.00  30.00  274
  3  \w    -26.00 104.00   0.50   20.00    --   15.99  38.00-120.00  260
  4  \w    -72.00  55.00   0.50   20.00    --   15.99 -57.00-180.00  254
  5  \w     35.00 115.00   0.50   20.00    --   15.99 178.00 120.00  160
  6  \w   -114.00 -57.00   0.50   20.00    --  -15.36-178.00 120.00  114
  7  \w    -20.00  34.00   0.50   20.00    --  -15.36 -99.00  60.00  108
  8  \w    -72.00  55.00   0.50   20.00    --   15.99 -57.00 -60.00  254
  9  \w    -25.00  23.00   0.50   20.00    --   15.99  80.00 -52.00   96
 10  \w    -80.00  57.00   0.50   20.00    --   15.99 -77.00 120.00  274
 11  \w    -23.00   2.00   0.50   20.00    --   15.99  57.00-180.00   50
;
_diffrn_measurement_device 'four-circle diffractometer'
_diffrn_measurement_device_type 'SuperNova, Dual, Cu at home/near, AtlasS2'
_diffrn_measurement_method '\w scans'
_diffrn_orient_matrix_type 'CrysAlisPro convention (1999,Acta A55,543-557)'
_diffrn_orient_matrix_UB_11 -0.0767670000
_diffrn_orient_matrix_UB_12 -0.0071139000
_diffrn_orient_matrix_UB_13 0.0131190000
_diffrn_orient_matrix_UB_21 0.0119433000
_diffrn_orient_matrix_UB_22 -0.0154143000
_diffrn_orient_matrix_UB_23 -0.0434273000
_diffrn_orient_matrix_UB_31 0.0342555000
_diffrn_orient_matrix_UB_32 -0.0105782000
_diffrn_orient_matrix_UB_33 0.0544676000
_diffrn_radiation_monochromator mirror
_diffrn_radiation_probe x-ray
_diffrn_radiation_type MoK\a
_diffrn_radiation_wavelength 0.71073
_diffrn_reflns_av_R_equivalents 0.0382
_diffrn_reflns_av_unetI/netI 0.0339
_diffrn_reflns_Laue_measured_fraction_full 0.998
_diffrn_reflns_Laue_measured_fraction_max 0.934
_diffrn_reflns_limit_h_max 10
_diffrn_reflns_limit_h_min -10
_diffrn_reflns_limit_k_max 45
_diffrn_reflns_limit_k_min -45
_diffrn_reflns_limit_l_max 13
_diffrn_reflns_limit_l_min -12
_diffrn_reflns_number 55852
_diffrn_reflns_point_group_measured_fraction_full 0.995
_diffrn_reflns_point_group_measured_fraction_max 0.891
_diffrn_reflns_theta_full 25.242
_diffrn_reflns_theta_max 27.698
_diffrn_reflns_theta_min 3.264
_diffrn_source 'micro-focus sealed X-ray tube'
_diffrn_source_type 'SuperNova (Mo) X-ray Source'
_exptl_absorpt_coefficient_mu 0.755
_exptl_absorpt_correction_T_max 1.00000
_exptl_absorpt_correction_T_min 0.70973
_exptl_absorpt_correction_type multi-scan
_exptl_absorpt_process_details
;
CrysAlisPro 1.171.39.18b (Rigaku Oxford Diffraction, 2015)
Empirical absorption correction using spherical harmonics,
 implemented in SCALE3 ABSPACK scaling algorithm.
;
_exptl_crystal_colour colourless
_exptl_crystal_colour_primary colourless
_exptl_crystal_density_diffrn 1.235
_exptl_crystal_description prism
_exptl_crystal_F_000 1132
_exptl_crystal_size_max 0.18
_exptl_crystal_size_mid 0.18
_exptl_crystal_size_min 0.08
_refine_diff_density_max 0.500
_refine_diff_density_min -0.252
_refine_diff_density_rms 0.041
_refine_ls_abs_structure_details
;
 Flack x determined using 4166 quotients [(I+)-(I-)]/[(I+)+(I-)]
 (Parsons, Flack and Wagner, Acta Cryst. B69 (2013) 249-259).
;
_refine_ls_abs_structure_Flack -0.016(9)
_refine_ls_extinction_method none
_refine_ls_goodness_of_fit_ref 1.024
_refine_ls_hydrogen_treatment constr
_refine_ls_matrix_type full
_refine_ls_number_parameters 571
_refine_ls_number_reflns 12366
_refine_ls_number_restraints 1
_refine_ls_restrained_S_all 1.024
_refine_ls_R_factor_all 0.0446
_refine_ls_R_factor_gt 0.0343
_refine_ls_shift/su_max 0.000
_refine_ls_shift/su_mean 0.000
_refine_ls_structure_factor_coef Fsqd
_refine_ls_weighting_details 'w=1/[\s^2^(Fo^2^)+(0.0383P)^2^] where P=(Fo^2^+2Fc^2^)/3'
_refine_ls_weighting_scheme calc
_refine_ls_wR_factor_gt 0.0721
_refine_ls_wR_factor_ref 0.0757
_reflns_Friedel_coverage 0.877
_reflns_Friedel_fraction_full 0.992
_reflns_Friedel_fraction_max 0.846
_reflns_number_gt 10286
_reflns_number_total 12366
_reflns_threshold_expression 'I > 2\s(I)'
_cod_data_source_file c8cc06283h2.cif
_cod_data_source_block av74
_cod_depositor_comments 'Adding full bibliography for 7122108--7122115.cif.'
_cod_original_cell_volume 2968.87(10)
_cod_database_code 7122108
_shelx_shelxl_version_number 2016/4
_chemical_oxdiff_formula 'c48 h62 o8 p4 Pd2'
_shelx_space_group_comment
;
The symmetry employed for this shelxl refinement is uniquely defined
by the following loop, which should always be used as a source of
symmetry information in preference to the above space-group names.
They are only intended as comments.
;
_shelx_estimated_absorpt_t_max 0.942
_shelx_estimated_absorpt_t_min 0.876
_reflns_odcompleteness_completeness 99.69
_reflns_odcompleteness_iscentric 1
_reflns_odcompleteness_theta 24.66
_olex2_refinement_description
;
1. Fixed Uiso
 At 1.2 times of:
  All C(H) groups
 At 1.5 times of:
  All C(H,H,H) groups, All O(H) groups
2.a Riding coordinates:
 O1(H1), O5(H5)
2.b Aromatic/amide H refined with riding coordinates:
 C2(H2), C3(H3), C4(H4), C5(H5A), C6(H6), C12(H12), C13(H13), C14(H14),
 C15(H15), C16(H16), C23(H23), C24(H24), C25(H25), C27(H27), C30(H30), C31(H31),
  C32(H32), C33(H33), C34(H34), C40(H40), C41(H41), C42(H42), C43(H43), C44(H44)
2.c Idealised Me refined as rotating group:
 C8(H8A,H8B,H8C), C9(H9A,H9B,H9C), C10(H10A,H10B,H10C), C18(H18A,H18B,H18C),
 C19(H19A,H19B,H19C), C20(H20A,H20B,H20C), C36(H36A,H36B,H36C), C37(H37A,H37B,
 H37C), C38(H38A,H38B,H38C), C46(H46A,H46B,H46C), C47(H47A,H47B,H47C), C48(H48A,
 H48B,H48C)
;
_olex2_submission_special_instructions 'No special instructions were received'
_oxdiff_exptl_absorpt_empirical_details
;
Empirical correction (ABSPACK) includes:
- Absorption correction using spherical harmonics
- Frame scaling
;
_oxdiff_exptl_absorpt_empirical_full_max 1.583
_oxdiff_exptl_absorpt_empirical_full_min 0.633

loop_
_space_group_symop_operation_xyz
'x, y, z'
'-x, y+1/2, -z'

loop_
_atom_site_label
_atom_site_type_symbol
_atom_site_fract_x
_atom_site_fract_y
_atom_site_fract_z
_atom_site_U_iso_or_equiv
_atom_site_adp_type
_atom_site_occupancy
_atom_site_site_symmetry_order
_atom_site_calc_flag
_atom_site_refinement_flags_posn
Pd1 Pd 0.66960(5) 0.37507(2) 0.39142(3) 0.05950(12) Uani 1 1 d .
Pd2 Pd 0.79347(5) 0.62696(2) 0.39579(3) 0.05660(11) Uani 1 1 d .
P1 P 0.63878(19) 0.31263(4) 0.36809(14) 0.0595(4) Uani 1 1 d .
P2 P 0.70310(18) 0.36904(4) 0.61258(12) 0.0635(4) Uani 1 1 d .
P3 P 0.81628(18) 0.68888(4) 0.36697(14) 0.0549(3) Uani 1 1 d .
P4 P 0.78569(18) 0.63419(4) 0.61683(11) 0.0573(3) Uani 1 1 d .
O1 O 0.6538(5) 0.28667(9) 0.4934(3) 0.0825(12) Uani 1 1 d .
H1 H 0.684330 0.302883 0.581522 0.124 Uiso 1 1 d R
O2 O 0.6904(6) 0.33026(10) 0.6774(3) 0.0906(13) Uani 1 1 d .
O3 O 0.6584(5) 0.40061(8) 0.1860(3) 0.0641(9) Uani 1 1 d .
O4 O 0.6919(6) 0.43399(10) 0.3694(3) 0.0745(12) Uani 1 1 d .
O5 O 0.8146(5) 0.71533(9) 0.4902(3) 0.0718(10) Uani 1 1 d .
H5 H 0.816887 0.697326 0.579582 0.108 Uiso 1 1 d R
O6 O 0.8119(5) 0.67341(9) 0.6775(3) 0.0768(11) Uani 1 1 d .
O7 O 0.7910(5) 0.60106(8) 0.1940(3) 0.0694(10) Uani 1 1 d .
O8 O 0.7712(5) 0.56638(10) 0.3754(3) 0.0709(12) Uani 1 1 d .
C1 C 0.7849(6) 0.29504(12) 0.2590(5) 0.0566(12) Uani 1 1 d .
C2 C 0.8351(7) 0.31488(15) 0.1500(5) 0.0694(14) Uani 1 1 d .
H2 H 0.793264 0.338753 0.131978 0.083 Uiso 1 1 calc R
C3 C 0.9455(8) 0.30009(17) 0.0675(6) 0.0829(17) Uani 1 1 d .
H3 H 0.977311 0.313918 -0.005215 0.099 Uiso 1 1 calc R
C4 C 1.0076(8) 0.26540(19) 0.0926(6) 0.0895(19) Uani 1 1 d .
H4 H 1.081640 0.255527 0.036245 0.107 Uiso 1 1 calc R
C5 C 0.9644(8) 0.24511(17) 0.1968(7) 0.0880(19) Uani 1 1 d .
H5A H 1.009420 0.221448 0.212804 0.106 Uiso 1 1 calc R
C6 C 0.8504(8) 0.25940(14) 0.2830(6) 0.0755(16) Uani 1 1 d .
H6 H 0.819545 0.245121 0.355035 0.091 Uiso 1 1 calc R
C7 C 0.4416(7) 0.30280(14) 0.2873(6) 0.0719(15) Uani 1 1 d .
C8 C 0.4226(8) 0.32174(18) 0.1526(6) 0.0867(18) Uani 1 1 d .
H8A H 0.448124 0.348029 0.162039 0.130 Uiso 1 1 calc GR
H8B H 0.313996 0.319046 0.117597 0.130 Uiso 1 1 calc GR
H8C H 0.493471 0.310205 0.092593 0.130 Uiso 1 1 calc GR
C9 C 0.4280(8) 0.25887(16) 0.2701(7) 0.0904(19) Uani 1 1 d .
H9A H 0.505396 0.250370 0.209623 0.136 Uiso 1 1 calc GR
H9B H 0.322389 0.252492 0.234952 0.136 Uiso 1 1 calc GR
H9C H 0.448050 0.246902 0.355353 0.136 Uiso 1 1 calc GR
C10 C 0.3119(8) 0.3156(2) 0.3809(8) 0.101(2) Uani 1 1 d .
H10A H 0.325465 0.302376 0.464371 0.152 Uiso 1 1 calc GR
H10B H 0.207864 0.310173 0.340098 0.152 Uiso 1 1 calc GR
H10C H 0.321575 0.342230 0.396614 0.152 Uiso 1 1 calc GR
C11 C 0.5615(7) 0.39951(15) 0.6906(5) 0.0636(13) Uani 1 1 d .
C12 C 0.4930(7) 0.38622(18) 0.8050(5) 0.0751(16) Uani 1 1 d .
H12 H 0.518006 0.362069 0.835710 0.090 Uiso 1 1 calc R
C13 C 0.3904(9) 0.4078(2) 0.8729(7) 0.098(2) Uani 1 1 d .
H13 H 0.347409 0.398762 0.950318 0.117 Uiso 1 1 calc R
C14 C 0.3523(9) 0.4424(3) 0.8260(7) 0.106(3) Uani 1 1 d .
H14 H 0.280175 0.457021 0.870846 0.128 Uiso 1 1 calc R
C15 C 0.4172(8) 0.4568(2) 0.7133(7) 0.100(2) Uani 1 1 d .
H15 H 0.391131 0.481057 0.683881 0.120 Uiso 1 1 calc R
C16 C 0.5205(8) 0.43509(18) 0.6454(6) 0.0818(17) Uani 1 1 d .
H16 H 0.563248 0.444379 0.568305 0.098 Uiso 1 1 calc R
C17 C 0.9087(8) 0.38684(17) 0.6643(6) 0.0816(17) Uani 1 1 d .
C18 C 1.0264(11) 0.3618(3) 0.5988(9) 0.152(4) Uani 1 1 d .
H18A H 1.034080 0.338094 0.645164 0.228 Uiso 1 1 calc GR
H18B H 1.129500 0.373697 0.602005 0.228 Uiso 1 1 calc GR
H18C H 0.990544 0.357491 0.507332 0.228 Uiso 1 1 calc GR
C19 C 0.9309(9) 0.4277(2) 0.6294(9) 0.114(3) Uani 1 1 d .
H19A H 0.917793 0.430875 0.534276 0.171 Uiso 1 1 calc GR
H19B H 1.036433 0.435718 0.659843 0.171 Uiso 1 1 calc GR
H19C H 0.852753 0.442702 0.671844 0.171 Uiso 1 1 calc GR
C20 C 0.9319(9) 0.3818(3) 0.8148(7) 0.120(3) Uani 1 1 d .
H20A H 0.863612 0.399103 0.858566 0.179 Uiso 1 1 calc GR
H20B H 1.041551 0.386827 0.842621 0.179 Uiso 1 1 calc GR
H20C H 0.905169 0.356462 0.838201 0.179 Uiso 1 1 calc GR
C21 C 0.6853(7) 0.43179(11) 0.2427(4) 0.0574(12) Uani 1 1 d .
C22 C 0.7063(6) 0.46700(11) 0.1645(4) 0.0485(10) Uani 1 1 d .
C23 C 0.7163(7) 0.46707(13) 0.0286(5) 0.0644(14) Uani 1 1 d .
H23 H 0.701686 0.444714 -0.019050 0.077 Uiso 1 1 calc R
C24 C 0.7476(10) 0.49977(16) -0.0378(4) 0.081(2) Uani 1 1 d .
H24 H 0.756443 0.499371 -0.129912 0.097 Uiso 1 1 calc R
C25 C 0.7660(7) 0.53317(13) 0.0308(4) 0.0647(14) Uani 1 1 d .
H25 H 0.786137 0.555293 -0.015113 0.078 Uiso 1 1 calc R
C26 C 0.7547(6) 0.53404(12) 0.1695(4) 0.0523(11) Uani 1 1 d .
C27 C 0.7306(7) 0.50083(12) 0.2343(4) 0.0520(12) Uani 1 1 d .
H27 H 0.730307 0.500703 0.327076 0.062 Uiso 1 1 calc R
C28 C 0.7747(7) 0.56880(12) 0.2472(4) 0.0595(13) Uani 1 1 d .
C29 C 0.6553(6) 0.70516(12) 0.2523(5) 0.0553(12) Uani 1 1 d .
C30 C 0.5918(7) 0.68315(14) 0.1482(5) 0.0647(13) Uani 1 1 d .
H30 H 0.628912 0.658707 0.137004 0.078 Uiso 1 1 calc R
C31 C 0.4763(7) 0.69713(17) 0.0634(6) 0.0797(16) Uani 1 1 d .
H31 H 0.436172 0.682007 -0.006542 0.096 Uiso 1 1 calc R
C32 C 0.4153(8) 0.73286(17) 0.0758(6) 0.0813(17) Uani 1 1 d .
H32 H 0.337119 0.742287 0.015050 0.098 Uiso 1 1 calc R
C33 C 0.4751(7) 0.75403(15) 0.1823(6) 0.0753(15) Uani 1 1 d .
H33 H 0.434233 0.778082 0.194740 0.090 Uiso 1 1 calc R
C34 C 0.5911(7) 0.74099(14) 0.2691(5) 0.0688(14) Uani 1 1 d .
H34 H 0.628429 0.755956 0.340429 0.083 Uiso 1 1 calc R
C35 C 1.0040(7) 0.69933(13) 0.2848(5) 0.0637(13) Uani 1 1 d .
C36 C 1.0080(8) 0.67979(16) 0.1514(6) 0.0771(16) Uani 1 1 d .
H36A H 0.992146 0.653213 0.162975 0.116 Uiso 1 1 calc GR
H36B H 1.109879 0.684068 0.114492 0.116 Uiso 1 1 calc GR
H36C H 0.924464 0.689668 0.091657 0.116 Uiso 1 1 calc GR
C37 C 1.0228(8) 0.74198(16) 0.2733(6) 0.0852(17) Uani 1 1 d .
H37A H 0.924785 0.752727 0.236228 0.128 Uiso 1 1 calc GR
H37B H 1.108007 0.747577 0.216185 0.128 Uiso 1 1 calc GR
H37C H 1.047461 0.752460 0.360377 0.128 Uiso 1 1 calc GR
C38 C 1.1423(8) 0.6843(2) 0.3811(7) 0.102(2) Uani 1 1 d .
H38A H 1.133793 0.695253 0.467998 0.153 Uiso 1 1 calc GR
H38B H 1.243410 0.691040 0.347063 0.153 Uiso 1 1 calc GR
H38C H 1.134843 0.657360 0.387523 0.153 Uiso 1 1 calc GR
C39 C 0.9356(7) 0.60393(14) 0.6996(5) 0.0635(13) Uani 1 1 d .
C40 C 1.0152(8) 0.61641(18) 0.8154(5) 0.0814(17) Uani 1 1 d .
H40 H 0.992439 0.640285 0.847675 0.098 Uiso 1 1 calc R
C41 C 1.1260(9) 0.5948(2) 0.8838(7) 0.100(2) Uani 1 1 d .
H41 H 1.181415 0.604254 0.959590 0.119 Uiso 1 1 calc R
C42 C 1.1554(10) 0.5592(3) 0.8407(8) 0.111(3) Uani 1 1 d .
H42 H 1.227624 0.543941 0.889484 0.134 Uiso 1 1 calc R
C43 C 1.0790(9) 0.5457(2) 0.7254(8) 0.108(2) Uani 1 1 d .
H43 H 1.100837 0.521611 0.694811 0.129 Uiso 1 1 calc R
C44 C 0.9714(8) 0.56805(17) 0.6569(6) 0.0813(17) Uani 1 1 d .
H44 H 0.920075 0.558898 0.578785 0.098 Uiso 1 1 calc R
C45 C 0.5899(7) 0.61795(15) 0.6689(5) 0.0698(14) Uani 1 1 d .
C46 C 0.5596(8) 0.57585(18) 0.6390(7) 0.092(2) Uani 1 1 d .
H46A H 0.568158 0.571275 0.545303 0.138 Uiso 1 1 calc GR
H46B H 0.454138 0.569128 0.663955 0.138 Uiso 1 1 calc GR
H46C H 0.637480 0.560908 0.689212 0.138 Uiso 1 1 calc GR
C47 C 0.4610(9) 0.6419(2) 0.5982(9) 0.122(3) Uani 1 1 d .
H47A H 0.494249 0.667849 0.599334 0.183 Uiso 1 1 calc GR
H47B H 0.363133 0.639547 0.643142 0.183 Uiso 1 1 calc GR
H47C H 0.444026 0.633601 0.507382 0.183 Uiso 1 1 calc GR
C48 C 0.5867(9) 0.6244(3) 0.8222(6) 0.106(2) Uani 1 1 d .
H48A H 0.671981 0.610378 0.867058 0.159 Uiso 1 1 calc GR
H48B H 0.485938 0.616022 0.852700 0.159 Uiso 1 1 calc GR
H48C H 0.600342 0.650747 0.841439 0.159 Uiso 1 1 calc GR

loop_
_atom_site_aniso_label
_atom_site_aniso_U_11
_atom_site_aniso_U_22
_atom_site_aniso_U_33
_atom_site_aniso_U_23
_atom_site_aniso_U_13
_atom_site_aniso_U_12
Pd1 0.1044(3) 0.02785(17) 0.04654(19) 0.00335(14) 0.00690(17) -0.00407(19)
Pd2 0.1006(3) 0.02675(17) 0.04213(17) -0.00271(14) 0.00163(17) -0.00157(18)
P1 0.0980(10) 0.0268(6) 0.0542(7) 0.0045(5) 0.0089(7) -0.0065(6)
P2 0.1037(11) 0.0416(8) 0.0456(7) 0.0037(5) 0.0076(7) -0.0007(7)
P3 0.0911(10) 0.0266(6) 0.0460(6) -0.0040(5) -0.0034(6) 0.0010(6)
P4 0.0925(9) 0.0392(8) 0.0401(6) 0.0003(5) 0.0011(6) -0.0004(6)
O1 0.160(4) 0.0304(18) 0.057(2) 0.0116(15) 0.011(2) -0.018(2)
O2 0.180(4) 0.039(2) 0.053(2) 0.0092(16) 0.013(2) -0.006(2)
O3 0.110(3) 0.0285(16) 0.0536(19) 0.0010(14) 0.0022(18) -0.0090(16)
O4 0.153(4) 0.0253(18) 0.0449(19) 0.0018(14) 0.001(2) -0.0076(19)
O5 0.134(3) 0.0323(18) 0.0486(19) -0.0076(14) -0.0021(19) -0.0047(18)
O6 0.147(3) 0.0430(19) 0.0395(18) -0.0051(14) -0.002(2) -0.006(2)
O7 0.133(3) 0.0243(16) 0.0505(19) 0.0028(13) 0.0046(19) -0.0015(17)
O8 0.143(4) 0.0293(19) 0.0414(18) -0.0035(14) 0.0122(19) -0.0119(18)
C1 0.076(3) 0.032(2) 0.061(3) -0.001(2) -0.007(2) -0.002(2)
C2 0.093(4) 0.049(3) 0.066(3) 0.003(3) 0.011(3) 0.013(3)
C3 0.097(4) 0.069(4) 0.084(4) 0.006(3) 0.019(3) 0.008(3)
C4 0.105(5) 0.092(5) 0.069(4) -0.023(4) -0.013(3) 0.027(4)
C5 0.116(5) 0.058(3) 0.086(4) -0.011(3) -0.031(4) 0.024(3)
C6 0.111(5) 0.041(3) 0.072(4) -0.008(2) -0.014(3) 0.018(3)
C7 0.086(4) 0.051(3) 0.079(4) 0.003(3) 0.015(3) -0.010(3)
C8 0.088(4) 0.077(4) 0.094(5) 0.003(3) -0.012(3) -0.018(3)
C9 0.104(5) 0.058(4) 0.110(5) -0.005(3) 0.010(4) -0.022(3)
C10 0.100(5) 0.080(5) 0.127(6) -0.013(4) 0.038(5) -0.002(4)
C11 0.083(4) 0.060(3) 0.048(3) -0.009(2) 0.000(3) -0.008(3)
C12 0.085(4) 0.081(4) 0.061(3) -0.008(3) 0.013(3) -0.012(3)
C13 0.088(5) 0.128(7) 0.078(4) 0.003(4) 0.017(4) -0.007(4)
C14 0.085(5) 0.168(9) 0.066(4) -0.022(5) 0.010(4) 0.007(5)
C15 0.104(5) 0.102(5) 0.092(5) -0.019(4) -0.004(4) 0.030(4)
C16 0.096(4) 0.079(4) 0.070(4) -0.010(3) 0.002(3) 0.020(3)
C17 0.100(4) 0.074(4) 0.071(4) -0.006(3) 0.011(3) 0.012(3)
C18 0.121(6) 0.194(11) 0.141(7) -0.052(7) 0.016(5) 0.051(7)
C19 0.101(5) 0.105(6) 0.133(7) 0.024(5) -0.019(5) -0.030(5)
C20 0.121(6) 0.155(8) 0.081(4) 0.005(5) -0.011(4) 0.027(6)
C21 0.103(4) 0.023(2) 0.047(3) 0.0011(18) 0.004(2) 0.003(2)
C22 0.075(3) 0.028(2) 0.042(2) -0.0011(17) 0.000(2) -0.002(2)
C23 0.113(4) 0.033(2) 0.046(3) -0.005(2) -0.004(3) -0.003(2)
C24 0.160(6) 0.045(3) 0.037(2) 0.002(2) 0.002(4) -0.017(3)
C25 0.116(4) 0.040(3) 0.038(2) 0.011(2) 0.004(3) -0.013(3)
C26 0.081(3) 0.029(2) 0.047(2) 0.0018(18) 0.008(2) 0.004(2)
C27 0.089(4) 0.033(2) 0.034(2) -0.0001(18) 0.005(2) -0.002(2)
C28 0.107(4) 0.029(2) 0.043(3) 0.0037(18) 0.007(2) -0.007(2)
C29 0.082(3) 0.034(2) 0.052(3) 0.002(2) 0.018(2) -0.001(2)
C30 0.086(4) 0.044(3) 0.063(3) -0.010(2) -0.001(3) 0.015(3)
C31 0.084(4) 0.086(4) 0.069(3) -0.010(3) 0.001(3) 0.019(3)
C32 0.093(4) 0.075(4) 0.077(4) 0.011(3) 0.019(3) 0.035(3)
C33 0.100(4) 0.053(3) 0.076(4) -0.002(3) 0.020(3) 0.017(3)
C34 0.112(4) 0.042(3) 0.053(3) -0.001(2) 0.005(3) 0.016(3)
C35 0.089(4) 0.044(3) 0.057(3) 0.002(2) -0.001(3) -0.008(3)
C36 0.095(4) 0.062(4) 0.076(4) -0.003(3) 0.023(3) -0.011(3)
C37 0.104(4) 0.057(3) 0.094(4) 0.001(3) 0.006(4) -0.026(3)
C38 0.102(5) 0.083(5) 0.119(6) -0.004(4) -0.020(4) 0.016(4)
C39 0.084(4) 0.057(3) 0.051(3) 0.009(2) 0.006(3) 0.005(3)
C40 0.110(5) 0.073(4) 0.059(3) 0.005(3) -0.016(3) -0.010(3)
C41 0.108(5) 0.105(6) 0.083(5) 0.025(4) -0.020(4) 0.003(4)
C42 0.106(6) 0.130(7) 0.097(5) 0.030(5) -0.010(4) 0.022(5)
C43 0.117(6) 0.108(6) 0.099(5) 0.022(4) 0.014(5) 0.054(5)
C44 0.102(5) 0.068(4) 0.073(4) 0.007(3) 0.000(3) 0.019(3)
C45 0.084(4) 0.059(3) 0.066(3) 0.002(2) 0.008(3) 0.007(3)
C46 0.101(5) 0.066(4) 0.110(5) -0.007(4) 0.016(4) -0.018(3)
C47 0.095(5) 0.136(7) 0.136(7) 0.020(5) 0.014(5) 0.028(5)
C48 0.131(5) 0.117(6) 0.074(4) -0.004(4) 0.038(4) -0.005(5)

loop_
_atom_type_symbol
_atom_type_description
_atom_type_scat_dispersion_real
_atom_type_scat_dispersion_imag
_atom_type_scat_source
C C 0.0033 0.0016 'International Tables Vol C Tables 4.2.6.8 and 6.1.1.4'
H H 0.0000 0.0000 'International Tables Vol C Tables 4.2.6.8 and 6.1.1.4'
O O 0.0106 0.0060 'International Tables Vol C Tables 4.2.6.8 and 6.1.1.4'
P P 0.1023 0.0942 'International Tables Vol C Tables 4.2.6.8 and 6.1.1.4'
Pd Pd -0.9988 1.0072 'International Tables Vol C Tables 4.2.6.8 and 6.1.1.4'

loop_
_geom_angle_atom_site_label_1
_geom_angle_atom_site_label_2
_geom_angle_atom_site_label_3
_geom_angle
P1 Pd1 O3 107.72(9)
P1 Pd1 C21 137.68(11)
P2 Pd1 P1 90.94(5)
P2 Pd1 O3 161.18(8)
P2 Pd1 C21 131.24(11)
O3 Pd1 C21 30.00(12)
O4 Pd1 P1 168.00(9)
O4 Pd1 P2 101.06(10)
O4 Pd1 O3 60.29(12)
O4 Pd1 C21 30.36(13)
P3 Pd2 P4 91.32(5)
P3 Pd2 C28 136.66(10)
P4 Pd2 C28 132.01(10)
O7 Pd2 P3 106.66(9)
O7 Pd2 P4 162.02(8)
O7 Pd2 C28 30.01(12)
O8 Pd2 P3 167.11(8)
O8 Pd2 P4 101.56(9)
O8 Pd2 O7 60.46(12)
O8 Pd2 C28 30.46(13)
O1 P1 Pd1 119.79(15)
O1 P1 C1 105.0(2)
O1 P1 C7 105.9(2)
C1 P1 Pd1 109.17(16)
C1 P1 C7 106.9(2)
C7 P1 Pd1 109.29(18)
O2 P2 Pd1 120.09(16)
O2 P2 C11 106.9(2)
O2 P2 C17 105.7(3)
C11 P2 Pd1 108.85(17)
C11 P2 C17 106.9(2)
C17 P2 Pd1 107.71(19)
O5 P3 Pd2 119.27(15)
O5 P3 C29 105.8(2)
O5 P3 C35 106.2(2)
C29 P3 Pd2 109.28(16)
C29 P3 C35 105.8(2)
C35 P3 Pd2 109.66(16)
O6 P4 Pd2 119.16(14)
O6 P4 C39 106.0(2)
O6 P4 C45 106.4(2)
C39 P4 Pd2 109.09(17)
C39 P4 C45 106.8(2)
C45 P4 Pd2 108.76(18)
P1 O1 H1 110.6
P2 O2 H1 110.0
C21 O3 Pd1 86.7(3)
C21 O4 Pd1 92.6(3)
P3 O5 H5 107.3
P4 O6 H5 107.6
C28 O7 Pd2 89.2(3)
C28 O8 Pd2 91.2(3)
C2 C1 P1 123.4(4)
C2 C1 C6 117.7(5)
C6 C1 P1 118.9(4)
C1 C2 H2 119.2
C3 C2 C1 121.6(5)
C3 C2 H2 119.2
C2 C3 H3 120.1
C4 C3 C2 119.9(6)
C4 C3 H3 120.1
C3 C4 H4 119.4
C5 C4 C3 121.2(6)
C5 C4 H4 119.4
C4 C5 H5A 119.8
C4 C5 C6 120.4(6)
C6 C5 H5A 119.8
C1 C6 C5 119.4(6)
C1 C6 H6 120.3
C5 C6 H6 120.3
C8 C7 P1 111.0(4)
C8 C7 C9 109.9(5)
C8 C7 C10 111.8(5)
C9 C7 P1 107.2(4)
C10 C7 P1 108.8(4)
C10 C7 C9 108.0(5)
C7 C8 H8A 109.5
C7 C8 H8B 109.5
C7 C8 H8C 109.5
H8A C8 H8B 109.5
H8A C8 H8C 109.5
H8B C8 H8C 109.5
C7 C9 H9A 109.5
C7 C9 H9B 109.5
C7 C9 H9C 109.5
H9A C9 H9B 109.5
H9A C9 H9C 109.5
H9B C9 H9C 109.5
C7 C10 H10A 109.5
C7 C10 H10B 109.5
C7 C10 H10C 109.5
H10A C10 H10B 109.5
H10A C10 H10C 109.5
H10B C10 H10C 109.5
C12 C11 P2 117.6(4)
C16 C11 P2 124.1(4)
C16 C11 C12 118.3(5)
C11 C12 H12 119.3
C13 C12 C11 121.5(6)
C13 C12 H12 119.3
C12 C13 H13 120.6
C14 C13 C12 118.8(7)
C14 C13 H13 120.6
C13 C14 H14 119.1
C13 C14 C15 121.9(7)
C15 C14 H14 119.1
C14 C15 H15 120.4
C16 C15 C14 119.2(7)
C16 C15 H15 120.4
C11 C16 H16 119.8
C15 C16 C11 120.4(6)
C15 C16 H16 119.8
C18 C17 P2 107.0(5)
C18 C17 C19 112.1(7)
C18 C17 C20 108.3(6)
C19 C17 P2 112.5(4)
C19 C17 C20 109.4(6)
C20 C17 P2 107.4(5)
C17 C18 H18A 109.5
C17 C18 H18B 109.5
C17 C18 H18C 109.5
H18A C18 H18B 109.5
H18A C18 H18C 109.5
H18B C18 H18C 109.5
C17 C19 H19A 109.5
C17 C19 H19B 109.5
C17 C19 H19C 109.5
H19A C19 H19B 109.5
H19A C19 H19C 109.5
H19B C19 H19C 109.5
C17 C20 H20A 109.5
C17 C20 H20B 109.5
C17 C20 H20C 109.5
H20A C20 H20B 109.5
H20A C20 H20C 109.5
H20B C20 H20C 109.5
O3 C21 Pd1 63.3(2)
O3 C21 O4 120.2(4)
O3 C21 C22 121.5(4)
O4 C21 Pd1 57.1(2)
O4 C21 C22 118.3(4)
C22 C21 Pd1 174.4(3)
C23 C22 C21 122.7(4)
C23 C22 C27 118.8(4)
C27 C22 C21 118.3(4)
C22 C23 H23 119.7
C22 C23 C24 120.6(4)
C24 C23 H23 119.7
C23 C24 H24 119.8
C23 C24 C25 120.4(4)
C25 C24 H24 119.8
C24 C25 H25 119.8
C24 C25 C26 120.3(4)
C26 C25 H25 119.8
C25 C26 C28 122.4(4)
C27 C26 C25 118.3(4)
C27 C26 C28 119.3(4)
C22 C27 H27 119.2
C26 C27 C22 121.6(4)
C26 C27 H27 119.2
O7 C28 Pd2 60.8(2)
O7 C28 O8 119.1(4)
O7 C28 C26 123.1(4)
O8 C28 Pd2 58.3(2)
O8 C28 C26 117.7(4)
C26 C28 Pd2 175.2(4)
C30 C29 P3 122.5(4)
C30 C29 C34 118.1(5)
C34 C29 P3 119.4(4)
C29 C30 H30 120.0
C31 C30 C29 120.0(5)
C31 C30 H30 120.0
C30 C31 H31 118.7
C30 C31 C32 122.7(6)
C32 C31 H31 118.7
C31 C32 H32 121.5
C31 C32 C33 116.9(5)
C33 C32 H32 121.5
C32 C33 H33 119.0
C34 C33 C32 122.0(5)
C34 C33 H33 119.0
C29 C34 H34 119.9
C33 C34 C29 120.2(5)
C33 C34 H34 119.9
C36 C35 P3 111.4(4)
C36 C35 C37 112.4(4)
C36 C35 C38 109.8(5)
C37 C35 P3 109.0(4)
C37 C35 C38 108.0(5)
C38 C35 P3 105.9(4)
C35 C36 H36A 109.5
C35 C36 H36B 109.5
C35 C36 H36C 109.5
H36A C36 H36B 109.5
H36A C36 H36C 109.5
H36B C36 H36C 109.5
C35 C37 H37A 109.5
C35 C37 H37B 109.5
C35 C37 H37C 109.5
H37A C37 H37B 109.5
H37A C37 H37C 109.5
H37B C37 H37C 109.5
C35 C38 H38A 109.5
C35 C38 H38B 109.5
C35 C38 H38C 109.5
H38A C38 H38B 109.5
H38A C38 H38C 109.5
H38B C38 H38C 109.5
C40 C39 P4 118.9(4)
C40 C39 C44 117.0(5)
C44 C39 P4 124.0(4)
C39 C40 H40 119.1
C41 C40 C39 121.8(6)
C41 C40 H40 119.1
C40 C41 H41 120.2
C40 C41 C42 119.6(7)
C42 C41 H41 120.2
C41 C42 H42 119.8
C41 C42 C43 120.4(7)
C43 C42 H42 119.8
C42 C43 H43 120.5
C44 C43 C42 119.1(7)
C44 C43 H43 120.5
C39 C44 H44 119.0
C43 C44 C39 122.1(7)
C43 C44 H44 119.0
C46 C45 P4 112.8(4)
C46 C45 C48 108.8(5)
C47 C45 P4 108.2(4)
C47 C45 C46 110.3(6)
C47 C45 C48 109.2(6)
C48 C45 P4 107.4(4)
C45 C46 H46A 109.5
C45 C46 H46B 109.5
C45 C46 H46C 109.5
H46A C46 H46B 109.5
H46A C46 H46C 109.5
H46B C46 H46C 109.5
C45 C47 H47A 109.5
C45 C47 H47B 109.5
C45 C47 H47C 109.5
H47A C47 H47B 109.5
H47A C47 H47C 109.5
H47B C47 H47C 109.5
C45 C48 H48A 109.5
C45 C48 H48B 109.5
C45 C48 H48C 109.5
H48A C48 H48B 109.5
H48A C48 H48C 109.5
H48B C48 H48C 109.5

loop_
_geom_bond_atom_site_label_1
_geom_bond_atom_site_label_2
_geom_bond_distance
Pd1 P1 2.2399(13)
Pd1 P2 2.2289(12)
Pd1 O3 2.247(3)
Pd1 O4 2.111(3)
Pd1 C21 2.512(4)
Pd2 P3 2.2245(13)
Pd2 P4 2.2348(12)
Pd2 O7 2.220(3)
Pd2 O8 2.165(4)
Pd2 C28 2.544(4)
P1 O1 1.557(3)
P1 C1 1.798(5)
P1 C7 1.829(6)
P2 O2 1.527(4)
P2 C11 1.813(6)
P2 C17 1.877(7)
P3 O5 1.551(3)
P3 C29 1.815(5)
P3 C35 1.851(6)
P4 O6 1.529(4)
P4 C39 1.815(5)
P4 C45 1.840(6)
O1 H1 1.0725
O2 H1 1.3648
O3 C21 1.258(5)
O4 C21 1.271(5)
O5 H5 1.0997
O6 H5 1.2998
O7 C28 1.273(5)
O8 C28 1.290(5)
C1 C2 1.384(7)
C1 C6 1.393(7)
C2 H2 0.9300
C2 C3 1.377(8)
C3 H3 0.9300
C3 C4 1.354(8)
C4 H4 0.9300
C4 C5 1.334(9)
C5 H5A 0.9300
C5 C6 1.417(9)
C6 H6 0.9300
C7 C8 1.508(8)
C7 C9 1.571(7)
C7 C10 1.543(8)
C8 H8A 0.9600
C8 H8B 0.9600
C8 H8C 0.9600
C9 H9A 0.9600
C9 H9B 0.9600
C9 H9C 0.9600
C10 H10A 0.9600
C10 H10B 0.9600
C10 H10C 0.9600
C11 C12 1.393(7)
C11 C16 1.378(8)
C12 H12 0.9300
C12 C13 1.360(9)
C13 H13 0.9300
C13 C14 1.348(11)
C14 H14 0.9300
C14 C15 1.378(10)
C15 H15 0.9300
C15 C16 1.368(8)
C16 H16 0.9300
C17 C18 1.505(9)
C17 C19 1.506(9)
C17 C20 1.520(9)
C18 H18A 0.9600
C18 H18B 0.9600
C18 H18C 0.9600
C19 H19A 0.9600
C19 H19B 0.9600
C19 H19C 0.9600
C20 H20A 0.9600
C20 H20B 0.9600
C20 H20C 0.9600
C21 C22 1.490(6)
C22 C23 1.369(6)
C22 C27 1.398(6)
C23 H23 0.9300
C23 C24 1.370(7)
C24 H24 0.9300
C24 C25 1.374(7)
C25 H25 0.9300
C25 C26 1.399(6)
C26 C27 1.366(6)
C26 C28 1.463(6)
C27 H27 0.9300
C29 C30 1.385(7)
C29 C34 1.393(7)
C30 H30 0.9300
C30 C31 1.345(7)
C31 H31 0.9300
C31 C32 1.375(8)
C32 H32 0.9300
C32 C33 1.376(8)
C33 H33 0.9300
C33 C34 1.349(7)
C34 H34 0.9300
C35 C36 1.508(7)
C35 C37 1.526(7)
C35 C38 1.558(8)
C36 H36A 0.9600
C36 H36B 0.9600
C36 H36C 0.9600
C37 H37A 0.9600
C37 H37B 0.9600
C37 H37C 0.9600
C38 H38A 0.9600
C38 H38B 0.9600
C38 H38C 0.9600
C39 C40 1.379(7)
C39 C44 1.381(8)
C40 H40 0.9300
C40 C41 1.358(9)
C41 H41 0.9300
C41 C42 1.361(10)
C42 H42 0.9300
C42 C43 1.374(11)
C43 H43 0.9300
C43 C44 1.356(8)
C44 H44 0.9300
C45 C46 1.541(8)
C45 C47 1.518(9)
C45 C48 1.555(8)
C46 H46A 0.9600
C46 H46B 0.9600
C46 H46C 0.9600
C47 H47A 0.9600
C47 H47B 0.9600
C47 H47C 0.9600
C48 H48A 0.9600
C48 H48B 0.9600
C48 H48C 0.9600

loop_
_smtbx_masks_void_nr
_smtbx_masks_void_average_x
_smtbx_masks_void_average_y
_smtbx_masks_void_average_z
_smtbx_masks_void_volume
_smtbx_masks_void_count_electrons
1 -0.214 -0.077 -0.437 871.8 93.1
2 0.000 0.229 0.407 0.0 0.0
3 0.000 0.729 0.593 0.0 0.0
4 0.042 0.021 0.111 0.0 0.0
5 0.042 0.062 0.037 0.0 0.0
6 0.125 0.073 0.111 0.0 0.0
7 0.125 0.083 0.074 0.0 0.0
8 0.125 0.422 0.778 0.1 0.0
9 0.167 0.083 0.111 0.0 0.0
10 0.167 0.781 0.370 0.0 0.0
11 0.208 0.281 0.222 0.0 0.0
12 0.208 0.292 0.185 0.0 0.0
13 0.208 0.750 0.407 0.0 0.0
14 0.208 0.771 0.370 0.0 0.0
15 0.250 0.354 0.519 0.0 0.0
16 0.258 0.708 0.207 0.2 0.0
17 0.292 0.719 0.259 0.0 0.0
18 0.292 0.771 0.926 0.0 0.0
19 0.306 0.924 0.148 0.1 0.0
20 0.375 0.167 0.519 0.0 0.0
21 0.375 0.943 0.148 0.1 0.0
22 0.375 0.969 0.185 0.0 0.0
23 0.417 0.917 0.000 0.0 0.0
24 0.458 0.271 0.556 0.0 0.0
25 0.458 0.922 0.963 0.1 0.0
26 0.458 0.990 0.148 0.0 0.0
27 0.542 0.422 0.037 0.1 0.0
28 0.542 0.490 0.852 0.0 0.0
29 0.542 0.771 0.444 0.0 0.0
30 0.583 0.417 0.000 0.0 0.0
31 0.625 0.443 0.852 0.1 0.0
32 0.625 0.469 0.815 0.0 0.0
33 0.625 0.667 0.481 0.0 0.0
34 0.694 0.424 0.852 0.1 0.0
35 0.742 0.208 0.793 0.2 0.0
36 0.708 0.219 0.741 0.0 0.0
37 0.708 0.271 0.074 0.0 0.0
38 0.750 0.854 0.481 0.0 0.0
39 0.792 0.250 0.593 0.0 0.0
40 0.792 0.271 0.630 0.0 0.0
41 0.792 0.781 0.778 0.0 0.0
42 0.792 0.792 0.815 0.0 0.0
43 0.833 0.281 0.630 0.0 0.0
44 0.833 0.583 0.889 0.0 0.0
45 0.875 0.573 0.889 0.0 0.0
46 0.875 0.583 0.926 0.0 0.0
47 0.875 0.922 0.222 0.1 0.0
48 0.958 0.521 0.889 0.0 0.0
49 0.958 0.562 0.963 0.0 0.0
